data_2015517
loop_
_publ_author_name
'Jhon, Young Ho'
'Kim, Jaheon'

_publ_section_title
;Poly[[[bis(<i>N</i>,<i>N</i>'-dimethylformamide)zinc(II)]-\m~3~-5-hydroxybenzene-1,3-dicarboxylato]
 toluene solvate]
;
_journal_coeditor_code SK3025
_journal_issue 8
_journal_name_full 'Acta Crystallographica Section C'
_journal_page_first m334
_journal_page_last m336
_journal_paper_doi 10.1107/S0108270106020968
_journal_volume 62
_journal_year 2006
_chemical_formula_iupac '[Zn (C8 H4 O5) (C3 H7 N O)], 0.5C7 H8'
_chemical_formula_moiety 'C14 H18 N2 O7 Zn, 0.5C7 H8'
_chemical_formula_structural 'Zn (C8 H4 O5) (C3 H7 N O)2 (C7 H8)0.5'
_chemical_formula_sum 'C17.5 H22 N2 O7 Zn'
_chemical_formula_weight 437.74
_chemical_name_systematic
'Poly[[[bis(dimethylformamide)zinc(II)]-\m~3~-5-hydroxybenzene-1,3-dicarboxylato] toluene solvate]'
_space_group_IT_number 2
_symmetry_cell_setting triclinic
_symmetry_space_group_name_Hall '-P 1'
_symmetry_space_group_name_H-M 'P -1'
_atom_sites_solution_hydrogens geom
_atom_sites_solution_primary direct
_atom_sites_solution_secondary difmap
_audit_creation_method SHELXL-97
_cell_angle_alpha 79.2940(10)
_cell_angle_beta 81.8220(10)
_cell_angle_gamma 69.5260(10)
_cell_formula_units_Z 2
_cell_length_a 8.9582(6)
_cell_length_b 9.8360(6)
_cell_length_c 11.9183(7)
_cell_measurement_reflns_used 3464
_cell_measurement_temperature 173(2)
_cell_measurement_theta_max 28.27
_cell_measurement_theta_min 2.63
_cell_volume 963.28(10)
_computing_cell_refinement 'SAINT (Bruker, 1997)'
_computing_data_collection 'SMART (Bruker, 1997)'
_computing_data_reduction SAINT
_computing_molecular_graphics 'SHELXTL (Sheldrick, 1997b)'
_computing_publication_material
;
SHELXTL and MS Modeling 4.0 (Accelrys, 2005)
;
_computing_structure_refinement 'SHELXL97 (Sheldrick, 1997a)'
_computing_structure_solution 'SHELXS97 (Sheldrick, 1997a)'
_diffrn_ambient_temperature 173(2)
_diffrn_measured_fraction_theta_full 0.982
_diffrn_measured_fraction_theta_max 0.982
_diffrn_measurement_device_type 'Bruker SMART CCD area-detector'
_diffrn_measurement_method '\f and \w'
_diffrn_radiation_monochromator graphite
_diffrn_radiation_source 'fine-focus sealed tube'
_diffrn_radiation_type MoK\a
_diffrn_radiation_wavelength 0.71073
_diffrn_reflns_av_R_equivalents 0.0217
_diffrn_reflns_av_sigmaI/netI 0.0418
_diffrn_reflns_limit_h_max 9
_diffrn_reflns_limit_h_min -10
_diffrn_reflns_limit_k_max 11
_diffrn_reflns_limit_k_min -11
_diffrn_reflns_limit_l_max 14
_diffrn_reflns_limit_l_min -13
_diffrn_reflns_number 4875
_diffrn_reflns_theta_full 25.00
_diffrn_reflns_theta_max 25.00
_diffrn_reflns_theta_min 2.44
_exptl_absorpt_coefficient_mu 1.317
_exptl_absorpt_correction_T_max 0.9135
_exptl_absorpt_correction_T_min 0.7343
_exptl_absorpt_correction_type empirical
_exptl_absorpt_process_details '(SADABS; Sheldrick, 1996)'
_exptl_crystal_colour colourless
_exptl_crystal_density_diffrn 1.509
_exptl_crystal_density_method 'not measured'
_exptl_crystal_description plate
_exptl_crystal_F_000 454
_exptl_crystal_size_max 0.25
_exptl_crystal_size_mid 0.10
_exptl_crystal_size_min 0.07
_refine_diff_density_max 0.353
_refine_diff_density_min -0.370
_refine_ls_extinction_method none
_refine_ls_goodness_of_fit_ref 0.990
_refine_ls_hydrogen_treatment mixed
_refine_ls_matrix_type full
_refine_ls_number_parameters 270
_refine_ls_number_reflns 3337
_refine_ls_number_restraints 1
_refine_ls_restrained_S_all 0.990
_refine_ls_R_factor_all 0.0357
_refine_ls_R_factor_gt 0.0288
_refine_ls_shift/su_max 0.001
_refine_ls_shift/su_mean 0.000
_refine_ls_structure_factor_coef Fsqd
_refine_ls_weighting_details 'calc w=1/[\s^2^(Fo^2^)+(0.0369P)^2^+0.5366P] where P=(Fo^2^+2Fc^2^)/3'
_refine_ls_weighting_scheme calc
_refine_ls_wR_factor_gt 0.0715
_refine_ls_wR_factor_ref 0.0754
_reflns_number_gt 2921
_reflns_number_total 3337
_reflns_threshold_expression I>2\s(I)
_cod_data_source_file sk3025.cif
_cod_data_source_block I
_cod_original_formula_sum 'C17.50 H22 N2 O7 Zn'
_cod_database_code 2015517
_cod_database_fobs_code 2015517

loop_
_symmetry_equiv_pos_as_xyz
'x, y, z'
'-x, -y, -z'

loop_
_atom_site_type_symbol
_atom_site_label
_atom_site_fract_x
_atom_site_fract_y
_atom_site_fract_z
_atom_site_U_iso_or_equiv
_atom_site_adp_type
_atom_site_calc_flag
_atom_site_refinement_flags
_atom_site_occupancy
Zn Zn1 0.55082(3) 0.81704(3) 0.59456(2) 0.01531(10) Uani d . 1
O O1 0.6057(2) 0.13572(19) 1.04610(15) 0.0294(4) Uani d D 1
H H1 0.578(4) 0.200(3) 1.087(2) 0.043(10) Uiso d D 1
O O2 0.5163(3) 0.6476(2) 0.82496(16) 0.0472(6) Uani d . 1
O O3 0.5547(2) 0.61232(17) 0.64387(14) 0.0223(4) Uani d . 1
O O4 0.4657(2) 0.16334(18) 0.57083(14) 0.0263(4) Uani d . 1
O O5 0.5813(2) -0.04533(17) 0.68421(14) 0.0211(4) Uani d . 1
O O6 0.2971(2) 0.89865(19) 0.62338(16) 0.0290(4) Uani d . 1
O O7 0.8083(2) 0.73733(19) 0.55981(16) 0.0292(4) Uani d . 1
N N1 0.0696(3) 1.0166(3) 0.7253(2) 0.0322(5) Uani d . 1
N N2 1.0490(3) 0.5816(3) 0.6150(2) 0.0385(6) Uani d . 1
C C1 0.5844(3) 0.2012(3) 0.9356(2) 0.0193(5) Uani d . 1
C C2 0.5727(3) 0.3474(2) 0.8999(2) 0.0180(5) Uani d . 1
H H2 0.5779 0.4050 0.9540 0.022 Uiso calc R 1
C C3 0.5534(3) 0.4098(2) 0.7862(2) 0.0170(5) Uani d . 1
C C4 0.5441(3) 0.3259(2) 0.7065(2) 0.0157(5) Uani d . 1
H H4 0.5312 0.3678 0.6285 0.019 Uiso calc R 1
C C5 0.5539(3) 0.1799(2) 0.74281(19) 0.0154(5) Uani d . 1
C C6 0.5745(3) 0.1174(2) 0.8562(2) 0.0176(5) Uani d . 1
H H6 0.5818 0.0177 0.8798 0.021 Uiso calc R 1
C C7 0.5341(3) 0.0928(2) 0.65844(19) 0.0164(5) Uani d . 1
C C8 0.5390(3) 0.5687(2) 0.7502(2) 0.0199(5) Uani d . 1
C C9 0.2254(3) 0.9749(3) 0.6990(2) 0.0281(6) Uani d . 1
H H9 0.2873 1.0056 0.7412 0.034 Uiso calc R 1
C C10 -0.0339(4) 0.9720(4) 0.6661(3) 0.0476(8) Uani d . 1
H H10A -0.1119 1.0594 0.6277 0.071 Uiso calc R 1
H H10B -0.0904 0.9163 0.7218 0.071 Uiso calc R 1
H H10C 0.0310 0.9105 0.6091 0.071 Uiso calc R 1
C C11 -0.0057(4) 1.1082(4) 0.8141(3) 0.0535(9) Uani d . 1
H H11A 0.0760 1.1311 0.8463 0.080 Uiso calc R 1
H H11B -0.0597 1.0558 0.8749 0.080 Uiso calc R 1
H H11C -0.0841 1.1994 0.7811 0.080 Uiso calc R 1
C C12 0.8924(3) 0.6400(3) 0.6279(3) 0.0309(6) Uani d . 1
H H12 0.8393 0.6040 0.6954 0.037 Uiso calc R 1
C C13 1.1377(4) 0.4642(5) 0.6998(4) 0.0739(13) Uani d . 1
H H13A 1.0628 0.4414 0.7627 0.111 Uiso calc R 1
H H13B 1.2142 0.4960 0.7300 0.111 Uiso calc R 1
H H13C 1.1953 0.3765 0.6636 0.111 Uiso calc R 1
C C14 1.1428(4) 0.6296(4) 0.5169(3) 0.0514(9) Uani d . 1
H H14A 1.0713 0.6964 0.4603 0.077 Uiso calc R 1
H H14B 1.2146 0.5443 0.4825 0.077 Uiso calc R 1
H H14C 1.2062 0.6808 0.5413 0.077 Uiso calc R 1
C C1T 0.8804(9) 0.7255(8) 0.9465(5) 0.118(2) Uani d . 1
H H1TA 0.7708 0.7481 0.9421 0.141 Uiso d P 0.50
H H1TB 0.9372 0.7483 0.8724 0.141 Uiso d P 0.50
H H1TC 0.9007 0.7819 1.0017 0.141 Uiso d P 0.50
H H1TD 0.7958 0.8483 0.9288 0.141 Uiso d P 0.50
C C2T 0.9351(11) 0.5901(9) 0.9849(6) 0.0525(18) Uani d P 0.50
C C3T 0.8785(7) 0.4765(7) 0.9980(4) 0.0774(13) Uani d . 1
H H3TA 0.7711 0.5089 0.9850 0.093 Uiso d P 0.50
H H3TB 0.8738 0.3759 1.0171 0.093 Uiso d P 0.50
C C4T 0.8308(11) 0.6016(15) 0.9602(9) 0.079(3) Uani d P 0.50
H H4TA 0.7159 0.6398 0.9434 0.095 Uiso d P 0.50
C C5T 0.9346(10) 0.3426(9) 1.0354(9) 0.070(2) Uani d P 0.50
H H5TA 0.9054 0.2576 1.0492 0.083 Uiso d P 0.50

loop_
_atom_site_aniso_label
_atom_site_aniso_U_11
_atom_site_aniso_U_22
_atom_site_aniso_U_33
_atom_site_aniso_U_12
_atom_site_aniso_U_13
_atom_site_aniso_U_23
Zn1 0.02025(16) 0.01038(14) 0.01694(15) -0.00493(11) -0.00480(10) -0.00385(10)
O1 0.0551(13) 0.0183(9) 0.0164(9) -0.0119(9) -0.0092(9) -0.0025(7)
O2 0.102(2) 0.0197(9) 0.0250(11) -0.0236(11) -0.0101(11) -0.0065(8)
O3 0.0309(10) 0.0137(8) 0.0204(9) -0.0072(7) 0.0011(7) -0.0010(7)
O4 0.0396(11) 0.0220(9) 0.0194(9) -0.0094(8) -0.0100(8) -0.0044(7)
O5 0.0270(9) 0.0135(8) 0.0262(9) -0.0067(7) -0.0070(7) -0.0078(7)
O6 0.0210(10) 0.0270(10) 0.0395(11) -0.0052(8) -0.0028(8) -0.0116(9)
O7 0.0231(10) 0.0256(9) 0.0395(11) -0.0062(8) -0.0014(8) -0.0106(8)
N1 0.0244(12) 0.0351(13) 0.0397(14) -0.0109(10) 0.0035(10) -0.0147(11)
N2 0.0196(12) 0.0468(15) 0.0504(16) -0.0047(11) -0.0036(11) -0.0220(12)
C1 0.0227(13) 0.0174(11) 0.0178(12) -0.0065(10) -0.0029(10) -0.0024(9)
C2 0.0219(13) 0.0167(11) 0.0196(12) -0.0094(10) -0.0018(10) -0.0072(9)
C3 0.0172(12) 0.0123(11) 0.0222(12) -0.0054(9) -0.0018(9) -0.0031(9)
C4 0.0156(11) 0.0152(11) 0.0161(11) -0.0048(9) -0.0017(9) -0.0020(9)
C5 0.0138(11) 0.0146(11) 0.0192(12) -0.0051(9) -0.0013(9) -0.0049(9)
C6 0.0209(12) 0.0109(11) 0.0225(13) -0.0065(10) -0.0030(10) -0.0026(9)
C7 0.0151(11) 0.0187(12) 0.0166(12) -0.0067(10) 0.0016(9) -0.0057(9)
C8 0.0212(13) 0.0161(12) 0.0251(14) -0.0081(10) -0.0051(10) -0.0037(10)
C9 0.0249(14) 0.0257(13) 0.0349(15) -0.0085(12) -0.0014(12) -0.0078(12)
C10 0.0265(16) 0.060(2) 0.064(2) -0.0169(15) -0.0004(15) -0.0260(18)
C11 0.0371(19) 0.067(2) 0.065(2) -0.0208(17) 0.0165(16) -0.040(2)
C12 0.0220(14) 0.0356(15) 0.0384(16) -0.0083(12) -0.0016(12) -0.0166(13)
C13 0.031(2) 0.095(3) 0.072(3) 0.012(2) -0.0178(18) -0.011(2)
C14 0.0305(17) 0.057(2) 0.076(3) -0.0179(16) 0.0141(16) -0.0394(19)
C1T 0.165(7) 0.127(5) 0.084(4) -0.075(5) -0.026(4) -0.007(4)
C2T 0.059(5) 0.060(5) 0.049(4) -0.027(4) -0.008(4) -0.015(4)
C3T 0.087(4) 0.098(4) 0.071(3) -0.055(3) -0.008(3) -0.019(3)
C4T 0.035(5) 0.128(10) 0.071(6) -0.012(6) -0.003(4) -0.039(7)
C5T 0.044(5) 0.050(5) 0.107(7) -0.001(4) -0.004(4) -0.024(5)

loop_
_atom_type_symbol
_atom_type_description
_atom_type_scat_dispersion_real
_atom_type_scat_dispersion_imag
_atom_type_scat_source
C C 0.0033 0.0016 'International Tables Vol C Tables 4.2.6.8 and 6.1.1.4'
H H 0.0000 0.0000 'International Tables Vol C Tables 4.2.6.8 and 6.1.1.4'
N N 0.0061 0.0033 'International Tables Vol C Tables 4.2.6.8 and 6.1.1.4'
O O 0.0106 0.0060 'International Tables Vol C Tables 4.2.6.8 and 6.1.1.4'
Zn Zn 0.2839 1.4301 'International Tables Vol C Tables 4.2.6.8 and 6.1.1.4'

loop_
_geom_angle_atom_site_label_1
_geom_angle_atom_site_label_2
_geom_angle_atom_site_label_3
_geom_angle_site_symmetry_1
_geom_angle_site_symmetry_3
_geom_angle
_geom_angle_publ_flag
O4 Zn1 O3 2_666 . 100.50(7) yes
O4 Zn1 O5 2_666 1_565 129.78(7) yes
O3 Zn1 O5 . 1_565 129.36(7) yes
O4 Zn1 O6 2_666 . 90.45(7) yes
O3 Zn1 O6 . . 91.53(7) yes
O5 Zn1 O6 1_565 . 93.44(7) yes
O4 Zn1 O7 2_666 . 87.92(8) yes
O3 Zn1 O7 . . 89.45(7) yes
O5 Zn1 O7 1_565 . 87.08(7) yes
O6 Zn1 O7 . . 178.23(7) yes
C1 O1 H1 . . 108(2) no
C8 O3 Zn1 . . 117.90(15) no
C7 O4 Zn1 . 2_666 149.05(17) no
C7 O5 Zn1 . 1_545 125.10(15) no
C9 O6 Zn1 . . 123.43(17) no
C12 O7 Zn1 . . 120.35(19) no
C9 N1 C11 . . 121.4(2) no
C9 N1 C10 . . 121.1(2) no
C11 N1 C10 . . 117.5(2) no
C12 N2 C14 . . 122.0(3) no
C12 N2 C13 . . 121.5(3) no
C14 N2 C13 . . 116.4(3) no
O1 C1 C2 . . 122.4(2) no
O1 C1 C6 . . 118.2(2) no
C2 C1 C6 . . 119.4(2) no
C3 C2 C1 . . 120.8(2) no
C3 C2 H2 . . 119.6 no
C1 C2 H2 . . 119.6 no
C2 C3 C4 . . 119.8(2) no
C2 C3 C8 . . 119.7(2) no
C4 C3 C8 . . 120.5(2) no
C5 C4 C3 . . 119.2(2) no
C5 C4 H4 . . 120.4 no
C3 C4 H4 . . 120.4 no
C6 C5 C4 . . 120.8(2) no
C6 C5 C7 . . 120.0(2) no
C4 C5 C7 . . 119.1(2) no
C5 C6 C1 . . 119.8(2) no
C5 C6 H6 . . 120.1 no
C1 C6 H6 . . 120.1 no
O4 C7 O5 . . 125.4(2) no
O4 C7 C5 . . 117.1(2) no
O5 C7 C5 . . 117.4(2) no
O2 C8 O3 . . 123.9(2) no
O2 C8 C3 . . 119.0(2) no
O3 C8 C3 . . 117.0(2) no
O6 C9 N1 . . 124.8(2) no
O6 C9 H9 . . 117.6 no
N1 C9 H9 . . 117.6 no
N1 C10 H10A . . 109.5 no
N1 C10 H10B . . 109.5 no
H10A C10 H10B . . 109.5 no
N1 C10 H10C . . 109.5 no
H10A C10 H10C . . 109.5 no
H10B C10 H10C . . 109.5 no
N1 C11 H11A . . 109.5 no
N1 C11 H11B . . 109.5 no
H11A C11 H11B . . 109.5 no
N1 C11 H11C . . 109.5 no
H11A C11 H11C . . 109.5 no
H11B C11 H11C . . 109.5 no
O7 C12 N2 . . 125.7(3) no
O7 C12 H12 . . 117.1 no
N2 C12 H12 . . 117.1 no
N2 C13 H13A . . 109.5 no
N2 C13 H13B . . 109.5 no
H13A C13 H13B . . 109.5 no
N2 C13 H13C . . 109.5 no
H13A C13 H13C . . 109.5 no
H13B C13 H13C . . 109.5 no
N2 C14 H14A . . 109.5 no
N2 C14 H14B . . 109.5 no
H14A C14 H14B . . 109.5 no
N2 C14 H14C . . 109.5 no
H14A C14 H14C . . 109.5 no
H14B C14 H14C . . 109.5 no
C2T C1T C5T . 2_767 62.5(6) no
C4T C1T C5T . 2_767 103.7(7) no
C2T C1T H1TA . . 106.7(7) no
C4T C1T H1TA . . 65.8(6) no
C5T C1T H1TA 2_767 . 169.2(7) no
C2T C1T H1TB . . 110.8(8) no
C4T C1T H1TB . . 116.5(7) no
C5T C1T H1TB 2_767 . 73.6(6) no
H1TA C1T H1TB . . 113.0(6) no
C2T C1T H1TC . . 108.1(7) no
C4T C1T H1TC . . 133.8(7) no
C5T C1T H1TC 2_767 . 73.6(5) no
H1TA C1T H1TC . . 111.0(7) no
H1TB C1T H1TC . . 107.0(6) no
C2T C1T H1TD . . 162.8(8) no
C4T C1T H1TD . . 125.0(8) no
C5T C1T H1TD 2_767 . 131.2(6) no
H1TA C1T H1TD . . 59.2(4) no
H1TB C1T H1TD . . 85.0(5) no
H1TC C1T H1TD . . 71.7(4) no
C1T C2T C3T . . 134.4(9) no
C1T C2T C3T . 2_767 116.8(8) no
C3T C2T C3T . 2_767 107.7(6) no
C4T C3T C5T . . 177.6(9) no
C4T C3T C2T . . 45.0(6) no
C5T C3T C2T . . 133.6(8) no
C4T C3T C2T . 2_767 115.7(7) no
C5T C3T C2T . 2_767 62.4(6) no
C2T C3T C2T . 2_767 72.3(6) no
C4T C3T H3TA . . 67.3(7) no
C5T C3T H3TA . . 114.5(6) no
C2T C3T H3TA . . 111.3(7) no
C2T C3T H3TA 2_767 . 175.4(6) no
C4T C3T H3TB . . 154.6(9) no
C2T C3T H3TB . . 160.3(8) no
C2T C3T H3TB 2_767 . 88.4(5) no
H3TA C3T H3TB . . 88.2(4) no
C3T C4T C1T . . 138.1(10) no
C3T C4T H1TA . . 167.0(9) no
C3T C4T H3TA . . 46.3(6) no
C1T C4T H3TA . . 169.1(9) no
H1TA C4T H3TA . . 133.0(8) no
C3T C4T H4TA . . 114.9(13) no
C1T C4T H4TA . . 106.1(11) no
H1TA C4T H4TA . . 66.8(7) no
H3TA C4T H4TA . . 68.5(7) no
C3T C5T C1T . 2_767 118.3(7) no
C3T C5T H3TB . . 50.2(7) no
C1T C5T H3TB 2_767 . 163.7(14) no
C3T C5T H5TA . . 140.0(9) no
C1T C5T H5TA 2_767 . 101.0(7) no
H3TB C5T H5TA . . 89.9(10) no

loop_
_geom_bond_atom_site_label_1
_geom_bond_atom_site_label_2
_geom_bond_site_symmetry_2
_geom_bond_distance
_geom_bond_publ_flag
Zn1 O4 2_666 1.9662(17) yes
Zn1 O3 . 1.9795(16) yes
Zn1 O5 1_565 1.9820(15) yes
Zn1 O6 . 2.1286(18) yes
Zn1 O7 . 2.1661(18) yes
O1 C1 . 1.362(3) no
O1 H1 . 0.825(18) no
O2 C8 . 1.238(3) no
O3 C8 . 1.265(3) no
O4 C7 . 1.250(3) no
O4 Zn1 2_666 1.9662(17) no
O5 C7 . 1.265(3) no
O5 Zn1 1_545 1.9820(15) no
O6 C9 . 1.240(3) no
O7 C12 . 1.234(3) no
N1 C9 . 1.318(4) no
N1 C11 . 1.454(4) no
N1 C10 . 1.461(4) no
N2 C12 . 1.315(4) no
N2 C14 . 1.446(4) no
N2 C13 . 1.462(4) no
C1 C2 . 1.392(3) no
C1 C6 . 1.397(3) no
C2 C3 . 1.388(3) no
C2 H2 . 0.9500 no
C3 C4 . 1.397(3) no
C3 C8 . 1.506(3) no
C4 C5 . 1.396(3) no
C4 H4 . 0.9500 no
C5 C6 . 1.386(3) no
C5 C7 . 1.502(3) no
C6 H6 . 0.9500 no
C9 H9 . 0.9500 no
C10 H10A . 0.9800 no
C10 H10B . 0.9800 no
C10 H10C . 0.9800 no
C11 H11A . 0.9800 no
C11 H11B . 0.9800 no
C11 H11C . 0.9800 no
C12 H12 . 0.9500 no
C13 H13A . 0.9800 no
C13 H13B . 0.9800 no
C13 H13C . 0.9800 no
C14 H14A . 0.9800 no
C14 H14B . 0.9800 no
C14 H14C . 0.9800 no
C1T C2T . 1.267(10) no
C1T C4T . 1.412(14) no
C1T C5T 2_767 1.586(10) no
C1T H1TA . 0.934(8) no
C1T H1TB . 0.984(7) no
C1T H1TC . 1.006(6) no
C1T H1TD . 1.178(7) no
C2T C3T . 1.356(9) no
C2T C3T 2_767 1.594(9) no
C3T C4T . 1.175(12) no
C3T C5T . 1.252(9) no
C3T C2T 2_767 1.594(9) no
C3T H3TA . 0.928(6) no
C3T H3TB . 0.987(5) no
C4T H1TA . 1.337(13) no
C4T H3TA . 1.183(14) no
C4T H4TA . 1.000(9) no
C5T C1T 2_767 1.586(10) no
C5T H3TB . 0.578(8) no
C5T H5TA . 0.940(9) no

loop_
_geom_hbond_atom_site_label_D
_geom_hbond_atom_site_label_H
_geom_hbond_atom_site_label_A
_geom_hbond_site_symmetry_A
_geom_hbond_distance_DH
_geom_hbond_distance_HA
_geom_hbond_distance_DA
_geom_hbond_angle_DHA
_geom_hbond_publ_flag
O1 H1 O2 2_667 0.825(18) 1.866(19) 2.685(3) 171(3) yes

loop_
_geom_torsion_atom_site_label_1
_geom_torsion_atom_site_label_2
_geom_torsion_atom_site_label_3
_geom_torsion_atom_site_label_4
_geom_torsion_site_symmetry_1
_geom_torsion_site_symmetry_4
_geom_torsion
_geom_torsion_publ_flag
O4 Zn1 O3 C8 2_666 . -168.84(17) no
O5 Zn1 O3 C8 1_565 . 17.6(2) no
O6 Zn1 O3 C8 . . -78.10(17) no
O7 Zn1 O3 C8 . . 103.37(17) no
O4 Zn1 O6 C9 2_666 . -146.2(2) no
O3 Zn1 O6 C9 . . 113.3(2) no
O5 Zn1 O6 C9 1_565 . -16.3(2) no
O4 Zn1 O7 C12 2_666 . -143.7(2) no
O3 Zn1 O7 C12 . . -43.21(19) no
O5 Zn1 O7 C12 1_565 . 86.25(19) no
O1 C1 C2 C3 . . 179.0(2) no
C6 C1 C2 C3 . . -0.9(4) no
C1 C2 C3 C4 . . 0.6(4) no
C1 C2 C3 C8 . . 179.2(2) no
C2 C3 C4 C5 . . 0.2(4) no
C8 C3 C4 C5 . . -178.4(2) no
C3 C4 C5 C6 . . -0.7(4) no
C3 C4 C5 C7 . . 176.4(2) no
C4 C5 C6 C1 . . 0.5(4) no
C7 C5 C6 C1 . . -176.6(2) no
O1 C1 C6 C5 . . -179.6(2) no
C2 C1 C6 C5 . . 0.3(4) no
Zn1 O4 C7 O5 2_666 . -41.0(5) no
Zn1 O4 C7 C5 2_666 . 142.3(3) no
Zn1 O5 C7 O4 1_545 . -2.5(3) no
Zn1 O5 C7 C5 1_545 . 174.18(15) no
C6 C5 C7 O4 . . 157.2(2) no
C4 C5 C7 O4 . . -20.0(3) no
C6 C5 C7 O5 . . -19.7(3) no
C4 C5 C7 O5 . . 163.1(2) no
Zn1 O3 C8 O2 . . 2.4(3) no
Zn1 O3 C8 C3 . . -175.98(15) no
C2 C3 C8 O2 . . -12.6(4) no
C4 C3 C8 O2 . . 166.0(2) no
C2 C3 C8 O3 . . 165.9(2) no
C4 C3 C8 O3 . . -15.5(3) no
Zn1 O6 C9 N1 . . -174.0(2) no
C11 N1 C9 O6 . . -179.0(3) no
C10 N1 C9 O6 . . 1.1(4) no
Zn1 O7 C12 N2 . . 178.9(2) no
C14 N2 C12 O7 . . 1.3(4) no
C13 N2 C12 O7 . . -178.7(3) no
C4T C1T C2T C3T . . -1.9(9) no
C5T C1T C2T C3T 2_767 . -166.3(11) no
C4T C1T C2T C3T . 2_767 164.2(11) no
C5T C1T C2T C3T 2_767 2_767 -0.2(6) no
C1T C2T C3T C4T . . 2.2(10) no
C3T C2T C3T C4T 2_767 . -164.8(10) no
C1T C2T C3T C5T . . 179.4(10) no
C3T C2T C3T C5T 2_767 . 12.4(10) no
C1T C2T C3T C2T . 2_767 167.0(13) no
C3T C2T C3T C2T 2_767 2_767 0.0 no
C2T C3T C4T C1T . . -2.1(10) no
C2T C3T C4T C1T 2_767 . -18.1(16) no
C2T C1T C4T C3T . . 2.3(11) no
C5T C1T C4T C3T 2_767 . 16.5(15) no
C2T C3T C5T C1T . 2_767 -13.2(14) no
C2T C3T C5T C1T 2_767 2_767 0.2(6) no
